data_7103127
loop_
_publ_author_name
'H\"ovelmann, Claas H'
'Streuff, Jan'
'Brelot, Lydia'
'Mu\~niz, Kilian'

_publ_section_title
;
 Direct synthesis of bicyclic guanidines through unprecedented
 palladium(ii) catalysed diamination with copper chloride as oxidant.
;
_journal_issue 20
_journal_name_full 'Chemical communications (Cambridge, England)'
_journal_page_first 2334
_journal_page_last 2336
_journal_paper_doi 10.1039/b719479j
_journal_year 2008
_chemical_formula_moiety 'C12 H22 N3, C2 F3 O2'
_chemical_formula_sum 'C14 H22 F3 N3 O2'
_chemical_formula_weight 321.35
_chemical_name_systematic
;
?
;
_space_group_IT_number 14
_symmetry_cell_setting monoclinic
_symmetry_space_group_name_Hall '-P 2ybc'
_symmetry_space_group_name_H-M 'P 1 21/c 1'
_atom_sites_solution_hydrogens geom
_atom_sites_solution_primary direct
_atom_sites_solution_secondary difmap
_audit_creation_method SHELXL-97
_cell_angle_alpha 90.00
_cell_angle_beta 120.178(3)
_cell_angle_gamma 90.00
_cell_formula_units_Z 4
_cell_length_a 13.8901(9)
_cell_length_b 5.9564(2)
_cell_length_c 22.1517(11)
_cell_measurement_reflns_used 8754
_cell_measurement_temperature 173(2)
_cell_measurement_theta_max 27.485
_cell_measurement_theta_min 0.998
_cell_volume 1584.33(14)
_computing_cell_refinement 'Denzo (Nonius B.V., 1998)'
_computing_data_collection 'Collect (Nonius B.V., 1998)'
_computing_data_reduction 'Denzo (Nonius B.V., 1998)'
_computing_molecular_graphics 'PLATON 98 (Spek, 1998)'
_computing_publication_material 'SHELXL-97 (Sheldrick, 1997)'
_computing_structure_refinement 'SHELXL-97 (Sheldrick, 1997)'
_computing_structure_solution 'SHELXS-97 (Sheldrick, 1997)'
_diffrn_ambient_temperature 173(2)
_diffrn_measured_fraction_theta_full 0.994
_diffrn_measured_fraction_theta_max 0.994
_diffrn_measurement_device_type KappaCCD
_diffrn_measurement_method 'phi and omega scans'
_diffrn_radiation_monochromator graphite
_diffrn_radiation_source 'fine-focus sealed tube'
_diffrn_radiation_type MoK\a
_diffrn_radiation_wavelength 0.71073
_diffrn_reflns_av_R_equivalents 0.0515
_diffrn_reflns_av_sigmaI/netI 0.0600
_diffrn_reflns_limit_h_max 14
_diffrn_reflns_limit_h_min -18
_diffrn_reflns_limit_k_max 6
_diffrn_reflns_limit_k_min -7
_diffrn_reflns_limit_l_max 28
_diffrn_reflns_limit_l_min -18
_diffrn_reflns_number 9509
_diffrn_reflns_theta_full 27.54
_diffrn_reflns_theta_max 27.54
_diffrn_reflns_theta_min 1.70
_exptl_absorpt_coefficient_mu 0.114
_exptl_absorpt_correction_type none
_exptl_crystal_colour colorless
_exptl_crystal_density_diffrn 1.347
_exptl_crystal_density_method 'not measured'
_exptl_crystal_description needle
_exptl_crystal_F_000 680
_exptl_crystal_size_max 0.30
_exptl_crystal_size_mid 0.20
_exptl_crystal_size_min 0.10
_refine_diff_density_max 0.858
_refine_diff_density_min -0.476
_refine_diff_density_rms 0.057
_refine_ls_extinction_method none
_refine_ls_goodness_of_fit_ref 1.038
_refine_ls_hydrogen_treatment mixed
_refine_ls_matrix_type full
_refine_ls_number_parameters 208
_refine_ls_number_reflns 3631
_refine_ls_number_restraints 0
_refine_ls_restrained_S_all 1.038
_refine_ls_R_factor_all 0.1240
_refine_ls_R_factor_gt 0.0710
_refine_ls_shift/su_max 0.000
_refine_ls_shift/su_mean 0.000
_refine_ls_structure_factor_coef Fsqd
_refine_ls_weighting_details 'calc w=1/[\s^2^(Fo^2^)+(0.0984P)^2^+0.7127P] where P=(Fo^2^+2Fc^2^)/3'
_refine_ls_weighting_scheme calc
_refine_ls_wR_factor_gt 0.1798
_refine_ls_wR_factor_ref 0.2096
_reflns_number_gt 2148
_reflns_number_total 3631
_reflns_threshold_expression I>2sigma(I)
_cod_data_source_file b719479j.txt
_cod_data_source_block streuff6
_cod_depositor_comments
;
The following automatic conversions were performed:
'_symmetry_cell_setting' value 'Monoclinic' changed to 'monoclinic'
according to '/home/saulius/struct/CIF-dictionaries/cif_core.dic'
dictionary named 'cif_core.dic' version 2.4.1 from 2010-06-29.

Automatic conversion script
Id: cif_fix_enum 1527 2010-12-29 10:47:43Z saulius 
;
_cod_original_sg_symbol_H-M 'P 21/c'
_cod_database_code 7103127

loop_
_symmetry_equiv_pos_as_xyz
'x, y, z'
'-x, y+1/2, -z+1/2'
'-x, -y, -z'
'x, -y-1/2, z-1/2'

loop_
_atom_site_label
_atom_site_type_symbol
_atom_site_fract_x
_atom_site_fract_y
_atom_site_fract_z
_atom_site_U_iso_or_equiv
_atom_site_adp_type
_atom_site_occupancy
_atom_site_symmetry_multiplicity
_atom_site_calc_flag
_atom_site_refinement_flags
_atom_site_disorder_assembly
_atom_site_disorder_group
C1 C 0.4201(2) -0.2851(4) -0.16406(13) 0.0397(6) Uani 1 1 d . . .
H1A H 0.4088 -0.1816 -0.2021 0.048 Uiso 1 1 calc R . .
H1B H 0.4027 -0.2018 -0.1320 0.048 Uiso 1 1 calc R . .
C2 C 0.5417(2) -0.3573(5) -0.12421(14) 0.0455(7) Uani 1 1 d . . .
H2A H 0.5616 -0.4268 -0.1571 0.055 Uiso 1 1 calc R . .
H2B H 0.5894 -0.2235 -0.1035 0.055 Uiso 1 1 calc R . .
C3 C 0.5638(2) -0.5235(5) -0.06679(14) 0.0481(7) Uani 1 1 d . . .
H3A H 0.5532 -0.4483 -0.0307 0.058 Uiso 1 1 calc R . .
H3B H 0.6419 -0.5757 -0.0444 0.058 Uiso 1 1 calc R . .
C4 C 0.4857(2) -0.7246(4) -0.09577(15) 0.0473(7) Uani 1 1 d . . .
H4A H 0.5042 -0.8126 -0.1265 0.057 Uiso 1 1 calc R . .
H4B H 0.4969 -0.8228 -0.0567 0.057 Uiso 1 1 calc R . .
C5 C 0.3644(2) -0.6520(4) -0.13689(14) 0.0439(7) Uani 1 1 d . . .
H5A H 0.3436 -0.5834 -0.1043 0.053 Uiso 1 1 calc R . .
H5B H 0.3173 -0.7868 -0.1575 0.053 Uiso 1 1 calc R . .
C6 C 0.3391(2) -0.4837(4) -0.19563(13) 0.0369(6) Uani 1 1 d . . .
C7 C 0.3476(2) -0.5973(5) -0.25515(15) 0.0494(7) Uani 1 1 d . . .
H7A H 0.4258 -0.6432 -0.2375 0.059 Uiso 1 1 calc R . .
H7B H 0.3013 -0.7349 -0.2696 0.059 Uiso 1 1 calc R . .
C8 C 0.3100(2) -0.4457(6) -0.31901(14) 0.0552(8) Uani 1 1 d . . .
H8A H 0.3609 -0.3155 -0.3063 0.066 Uiso 1 1 calc R . .
H8B H 0.3132 -0.5303 -0.3564 0.066 Uiso 1 1 calc R . .
C9 C 0.1933(2) -0.3646(5) -0.34514(14) 0.0504(7) Uani 1 1 d . . .
H9 H 0.1408 -0.4945 -0.3646 0.060 Uiso 1 1 calc R . .
C10 C 0.1506(3) -0.1733(6) -0.39801(15) 0.0625(9) Uani 1 1 d . . .
H10A H 0.2128 -0.0835 -0.3950 0.075 Uiso 1 1 calc R . .
H10B H 0.1043 -0.2304 -0.4462 0.075 Uiso 1 1 calc R . .
C11 C 0.1124(2) -0.0955(4) -0.31070(12) 0.0382(6) Uani 1 1 d . . .
C12 C 0.2192(2) -0.4001(4) -0.22470(13) 0.0401(6) Uani 1 1 d . . .
H12A H 0.1684 -0.5301 -0.2364 0.048 Uiso 1 1 calc R . .
H12B H 0.2145 -0.3094 -0.1888 0.048 Uiso 1 1 calc R . .
C13 C 0.1815(3) -0.9013(7) -0.05524(15) 0.0628(9) Uani 1 1 d . . .
C14 C 0.0947(2) -1.0860(5) -0.09318(13) 0.0438(7) Uani 1 1 d . . .
F1 F 0.16484(17) -0.7207(3) -0.09369(11) 0.0776(6) Uani 1 1 d . . .
F2 F 0.28281(16) -0.9716(4) -0.03859(13) 0.1049(9) Uani 1 1 d . . .
F3 F 0.1844(2) -0.8285(5) 0.00222(12) 0.1218(11) Uani 1 1 d . . .
N1 N 0.0740(2) 0.0125(4) -0.27555(12) 0.0429(6) Uani 1 1 d . . .
N2 N 0.0842(2) -0.0425(5) -0.37631(11) 0.0524(7) Uani 1 1 d . . .
N3 N 0.18497(18) -0.2642(4) -0.28706(10) 0.0422(6) Uani 1 1 d . . .
O1 O 0.07267(17) -1.1235(4) -0.15409(9) 0.0583(6) Uani 1 1 d . . .
O2 O 0.05470(18) -1.1746(4) -0.06063(10) 0.0628(6) Uani 1 1 d . . .
H1N H 0.088(3) -0.031(6) -0.2372(19) 0.075 Uiso 1 1 d . . .
H2N H 0.027(3) 0.115(6) -0.2978(19) 0.075 Uiso 1 1 d . . .
H3N H 0.045(3) 0.075(6) -0.3971(18) 0.075 Uiso 1 1 d . . .

loop_
_atom_site_aniso_label
_atom_site_aniso_U_11
_atom_site_aniso_U_22
_atom_site_aniso_U_33
_atom_site_aniso_U_23
_atom_site_aniso_U_13
_atom_site_aniso_U_12
C1 0.0463(15) 0.0367(13) 0.0381(13) -0.0022(11) 0.0226(12) -0.0055(12)
C2 0.0404(15) 0.0481(15) 0.0459(15) -0.0015(12) 0.0202(12) -0.0106(13)
C3 0.0426(15) 0.0487(16) 0.0491(16) 0.0031(13) 0.0202(13) -0.0018(13)
C4 0.0461(16) 0.0394(14) 0.0559(17) 0.0060(12) 0.0253(14) 0.0014(12)
C5 0.0409(15) 0.0371(14) 0.0534(16) 0.0027(12) 0.0234(13) -0.0054(12)
C6 0.0360(13) 0.0376(13) 0.0406(14) -0.0037(11) 0.0219(12) -0.0028(11)
C7 0.0436(15) 0.0540(17) 0.0507(16) -0.0159(13) 0.0238(13) 0.0007(13)
C8 0.0549(18) 0.075(2) 0.0415(15) -0.0131(14) 0.0285(14) 0.0093(15)
C9 0.0474(16) 0.0679(19) 0.0384(15) -0.0114(13) 0.0235(13) 0.0067(14)
C10 0.0602(19) 0.099(2) 0.0339(15) -0.0002(15) 0.0277(14) 0.0250(18)
C11 0.0337(13) 0.0514(15) 0.0319(13) -0.0063(11) 0.0181(11) -0.0016(12)
C12 0.0388(14) 0.0463(15) 0.0402(14) 0.0000(11) 0.0236(12) 0.0000(12)
C13 0.0460(18) 0.099(3) 0.0368(16) 0.0003(17) 0.0162(14) -0.0164(18)
C14 0.0385(14) 0.0606(17) 0.0286(13) 0.0025(12) 0.0141(11) -0.0041(13)
F1 0.0725(13) 0.0686(12) 0.0925(15) 0.0003(11) 0.0419(12) -0.0143(10)
F2 0.0396(12) 0.1100(18) 0.129(2) 0.0269(15) 0.0151(12) -0.0035(11)
F3 0.142(2) 0.169(2) 0.0660(14) -0.0528(16) 0.0610(15) -0.092(2)
N1 0.0487(14) 0.0529(14) 0.0341(12) 0.0052(10) 0.0258(11) 0.0122(11)
N2 0.0538(15) 0.0766(17) 0.0302(12) 0.0024(11) 0.0237(11) 0.0180(13)
N3 0.0438(12) 0.0559(14) 0.0330(11) -0.0013(10) 0.0237(10) 0.0094(11)
O1 0.0681(14) 0.0785(14) 0.0366(11) -0.0075(10) 0.0326(10) -0.0230(11)
O2 0.0714(15) 0.0875(16) 0.0373(11) -0.0039(10) 0.0332(11) -0.0269(12)

loop_
_atom_type_symbol
_atom_type_description
_atom_type_scat_dispersion_real
_atom_type_scat_dispersion_imag
_atom_type_scat_source
C C 0.0033 0.0016 'International Tables Vol C Tables 4.2.6.8 and 6.1.1.4'
H H 0.0000 0.0000 'International Tables Vol C Tables 4.2.6.8 and 6.1.1.4'
F F 0.0171 0.0103 'International Tables Vol C Tables 4.2.6.8 and 6.1.1.4'
N N 0.0061 0.0033 'International Tables Vol C Tables 4.2.6.8 and 6.1.1.4'
O O 0.0106 0.0060 'International Tables Vol C Tables 4.2.6.8 and 6.1.1.4'

loop_
_geom_angle_atom_site_label_1
_geom_angle_atom_site_label_2
_geom_angle_atom_site_label_3
_geom_angle
_geom_angle_site_symmetry_1
_geom_angle_site_symmetry_3
_geom_angle_publ_flag
C2 C1 C6 113.0(2) . . ?
C2 C1 H1A 109.0 . . ?
C6 C1 H1A 109.0 . . ?
C2 C1 H1B 109.0 . . ?
C6 C1 H1B 109.0 . . ?
H1A C1 H1B 107.8 . . ?
C3 C2 C1 111.6(2) . . ?
C3 C2 H2A 109.3 . . ?
C1 C2 H2A 109.3 . . ?
C3 C2 H2B 109.3 . . ?
C1 C2 H2B 109.3 . . ?
H2A C2 H2B 108.0 . . ?
C2 C3 C4 111.0(2) . . ?
C2 C3 H3A 109.4 . . ?
C4 C3 H3A 109.4 . . ?
C2 C3 H3B 109.4 . . ?
C4 C3 H3B 109.4 . . ?
H3A C3 H3B 108.0 . . ?
C5 C4 C3 111.6(2) . . ?
C5 C4 H4A 109.3 . . ?
C3 C4 H4A 109.3 . . ?
C5 C4 H4B 109.3 . . ?
C3 C4 H4B 109.3 . . ?
H4A C4 H4B 108.0 . . ?
C4 C5 C6 113.9(2) . . ?
C4 C5 H5A 108.8 . . ?
C6 C5 H5A 108.8 . . ?
C4 C5 H5B 108.8 . . ?
C6 C5 H5B 108.8 . . ?
H5A C5 H5B 107.7 . . ?
C12 C6 C1 109.4(2) . . ?
C12 C6 C5 107.7(2) . . ?
C1 C6 C5 108.3(2) . . ?
C12 C6 C7 108.5(2) . . ?
C1 C6 C7 112.0(2) . . ?
C5 C6 C7 110.8(2) . . ?
C8 C7 C6 113.2(2) . . ?
C8 C7 H7A 108.9 . . ?
C6 C7 H7A 108.9 . . ?
C8 C7 H7B 108.9 . . ?
C6 C7 H7B 108.9 . . ?
H7A C7 H7B 107.7 . . ?
C9 C8 C7 110.3(2) . . ?
C9 C8 H8A 109.6 . . ?
C7 C8 H8A 109.6 . . ?
C9 C8 H8B 109.6 . . ?
C7 C8 H8B 109.6 . . ?
H8A C8 H8B 108.1 . . ?
N3 C9 C8 109.7(2) . . ?
N3 C9 C10 101.3(2) . . ?
C8 C9 C10 117.7(3) . . ?
N3 C9 H9 109.2 . . ?
C8 C9 H9 109.2 . . ?
C10 C9 H9 109.2 . . ?
N2 C10 C9 102.3(2) . . ?
N2 C10 H10A 111.3 . . ?
C9 C10 H10A 111.3 . . ?
N2 C10 H10B 111.3 . . ?
C9 C10 H10B 111.3 . . ?
H10A C10 H10B 109.2 . . ?
N1 C11 N3 126.2(2) . . ?
N1 C11 N2 123.0(3) . . ?
N3 C11 N2 110.8(2) . . ?
N3 C12 C6 110.2(2) . . ?
N3 C12 H12A 109.6 . . ?
C6 C12 H12A 109.6 . . ?
N3 C12 H12B 109.6 . . ?
C6 C12 H12B 109.6 . . ?
H12A C12 H12B 108.1 . . ?
F1 C13 F3 105.3(3) . . ?
F1 C13 F2 104.7(3) . . ?
F3 C13 F2 108.6(3) . . ?
F1 C13 C14 113.4(2) . . ?
F3 C13 C14 113.4(3) . . ?
F2 C13 C14 110.9(3) . . ?
O2 C14 O1 128.4(3) . . ?
O2 C14 C13 116.7(2) . . ?
O1 C14 C13 114.8(2) . . ?
C11 N1 H1N 120(3) . . ?
C11 N1 H2N 115(2) . . ?
H1N N1 H2N 124(4) . . ?
C11 N2 C10 110.1(2) . . ?
C11 N2 H3N 122(2) . . ?
C10 N2 H3N 126(2) . . ?
C11 N3 C12 127.8(2) . . ?
C11 N3 C9 109.8(2) . . ?
C12 N3 C9 118.0(2) . . ?

loop_
_geom_bond_atom_site_label_1
_geom_bond_atom_site_label_2
_geom_bond_distance
_geom_bond_site_symmetry_2
_geom_bond_publ_flag
C1 C2 1.522(4) . ?
C1 C6 1.537(3) . ?
C1 H1A 0.9900 . ?
C1 H1B 0.9900 . ?
C2 C3 1.517(4) . ?
C2 H2A 0.9900 . ?
C2 H2B 0.9900 . ?
C3 C4 1.524(4) . ?
C3 H3A 0.9900 . ?
C3 H3B 0.9900 . ?
C4 C5 1.521(4) . ?
C4 H4A 0.9900 . ?
C4 H4B 0.9900 . ?
C5 C6 1.537(3) . ?
C5 H5A 0.9900 . ?
C5 H5B 0.9900 . ?
C6 C12 1.536(3) . ?
C6 C7 1.538(3) . ?
C7 C8 1.532(4) . ?
C7 H7A 0.9900 . ?
C7 H7B 0.9900 . ?
C8 C9 1.502(4) . ?
C8 H8A 0.9900 . ?
C8 H8B 0.9900 . ?
C9 N3 1.475(3) . ?
C9 C10 1.524(4) . ?
C9 H9 1.0000 . ?
C10 N2 1.460(4) . ?
C10 H10A 0.9900 . ?
C10 H10B 0.9900 . ?
C11 N1 1.312(3) . ?
C11 N3 1.331(3) . ?
C11 N2 1.339(3) . ?
C12 N3 1.459(3) . ?
C12 H12A 0.9900 . ?
C12 H12B 0.9900 . ?
C13 F1 1.318(4) . ?
C13 F3 1.326(4) . ?
C13 F2 1.331(4) . ?
C13 C14 1.533(4) . ?
C14 O2 1.228(3) . ?
C14 O1 1.245(3) . ?
N1 H1N 0.81(4) . ?
N1 H2N 0.84(4) . ?
N2 H3N 0.86(4) . ?

loop_
_geom_hbond_atom_site_label_D
_geom_hbond_atom_site_label_H
_geom_hbond_atom_site_label_A
_geom_hbond_distance_DH
_geom_hbond_distance_HA
_geom_hbond_distance_DA
_geom_hbond_angle_DHA
_geom_hbond_site_symmetry_A
N1 H1N O1 0.81(4) 2.04(4) 2.819(3) 162(4) 1_565
N1 H2N O1 0.84(4) 2.00(4) 2.844(3) 175(3) 2_564
N2 H3N O2 0.86(4) 1.93(4) 2.787(3) 173(3) 2_564

loop_
_geom_torsion_atom_site_label_1
_geom_torsion_atom_site_label_2
_geom_torsion_atom_site_label_3
_geom_torsion_atom_site_label_4
_geom_torsion
_geom_torsion_site_symmetry_1
_geom_torsion_site_symmetry_2
_geom_torsion_site_symmetry_3
_geom_torsion_site_symmetry_4
_geom_torsion_publ_flag
C6 C1 C2 C3 -56.5(3) . . . . ?
C1 C2 C3 C4 54.7(3) . . . . ?
C2 C3 C4 C5 -53.6(3) . . . . ?
C3 C4 C5 C6 54.5(3) . . . . ?
C2 C1 C6 C12 171.2(2) . . . . ?
C2 C1 C6 C5 54.1(3) . . . . ?
C2 C1 C6 C7 -68.4(3) . . . . ?
C4 C5 C6 C12 -171.6(2) . . . . ?
C4 C5 C6 C1 -53.4(3) . . . . ?
C4 C5 C6 C7 69.8(3) . . . . ?
C12 C6 C7 C8 55.1(3) . . . . ?
C1 C6 C7 C8 -65.8(3) . . . . ?
C5 C6 C7 C8 173.2(2) . . . . ?
C6 C7 C8 C9 -56.1(3) . . . . ?
C7 C8 C9 N3 52.0(3) . . . . ?
C7 C8 C9 C10 167.1(2) . . . . ?
N3 C9 C10 N2 -22.7(3) . . . . ?
C8 C9 C10 N2 -142.2(3) . . . . ?
C1 C6 C12 N3 70.5(3) . . . . ?
C5 C6 C12 N3 -172.0(2) . . . . ?
C7 C6 C12 N3 -52.0(3) . . . . ?
F1 C13 C14 O2 -133.8(3) . . . . ?
F3 C13 C14 O2 -13.7(4) . . . . ?
F2 C13 C14 O2 108.8(3) . . . . ?
F1 C13 C14 O1 45.0(4) . . . . ?
F3 C13 C14 O1 165.1(3) . . . . ?
F2 C13 C14 O1 -72.4(3) . . . . ?
N1 C11 N2 C10 173.0(3) . . . . ?
N3 C11 N2 C10 -5.4(3) . . . . ?
C9 C10 N2 C11 18.3(3) . . . . ?
N1 C11 N3 C12 15.0(4) . . . . ?
N2 C11 N3 C12 -166.8(2) . . . . ?
N1 C11 N3 C9 170.8(3) . . . . ?
N2 C11 N3 C9 -11.0(3) . . . . ?
C6 C12 N3 C11 -150.6(3) . . . . ?
C6 C12 N3 C9 55.3(3) . . . . ?
C8 C9 N3 C11 146.5(3) . . . . ?
C10 C9 N3 C11 21.4(3) . . . . ?
C8 C9 N3 C12 -55.0(3) . . . . ?
C10 C9 N3 C12 179.9(2) . . . . ?
